data_4504163
loop_
_publ_author_name
'Hu, De-Xin'
'Luo, Feng'
'Che, Yun-Xia'
'Zheng, Ji-Min'

_publ_section_title
;
 Construction of Lanthanide Metal&#x2212;Organic Frameworks by Flexible
 Aliphatic Dicarboxylate Ligands Plus a Rigidm-Phthalic Acid Ligand
;
_journal_issue 9
_journal_name_full 'Crystal Growth &amp; Design'
_journal_page_first 1733
_journal_paper_doi 10.1021/cg0608615
_journal_volume 7
_journal_year 2007
_chemical_formula_sum 'C9 H10 Dy O7'
_chemical_formula_weight 392.67
_chemical_name_systematic
; 
 ? 
;
_space_group_IT_number 15
_symmetry_cell_setting monoclinic
_symmetry_space_group_name_Hall '-C 2yc'
_symmetry_space_group_name_H-M 'C 1 2/c 1'
_atom_sites_solution_hydrogens geom
_atom_sites_solution_primary direct
_atom_sites_solution_secondary difmap
_audit_creation_method SHELXL-97
_cell_angle_alpha 90.00
_cell_angle_beta 95.332(2)
_cell_angle_gamma 90.00
_cell_formula_units_Z 8
_cell_length_a 17.541(2)
_cell_length_b 14.2888(18)
_cell_length_c 8.3715(10)
_cell_measurement_reflns_used 4246
_cell_measurement_temperature 294(2)
_cell_measurement_theta_max 28.26
_cell_measurement_theta_min 2.85
_cell_volume 2089.2(4)
_computing_cell_refinement 'Bruker SMART'
_computing_data_collection 'Bruker SMART'
_computing_data_reduction 'Bruker SAINT'
_computing_molecular_graphics 'Bruker SHELXTL'
_computing_publication_material 'Bruker SHELXTL'
_computing_structure_refinement 'SHELXL-97 (Sheldrick, 1997)'
_computing_structure_solution 'SHELXS-97 (Sheldrick, 1990)'
_diffrn_ambient_temperature 294(2)
_diffrn_measured_fraction_theta_full 0.954
_diffrn_measured_fraction_theta_max 0.954
_diffrn_measurement_device_type 'CCD area detector'
_diffrn_measurement_method 'phi and omega scans'
_diffrn_radiation_monochromator graphite
_diffrn_radiation_source 'fine-focus sealed tube'
_diffrn_radiation_type MoK\a
_diffrn_radiation_wavelength 0.71073
_diffrn_reflns_av_R_equivalents 0.0439
_diffrn_reflns_av_sigmaI/netI 0.0441
_diffrn_reflns_limit_h_max 23
_diffrn_reflns_limit_h_min -22
_diffrn_reflns_limit_k_max 14
_diffrn_reflns_limit_k_min -18
_diffrn_reflns_limit_l_max 8
_diffrn_reflns_limit_l_min -11
_diffrn_reflns_number 6361
_diffrn_reflns_theta_full 28.31
_diffrn_reflns_theta_max 28.31
_diffrn_reflns_theta_min 1.84
_exptl_absorpt_coefficient_mu 7.175
_exptl_absorpt_correction_T_max 0.5340
_exptl_absorpt_correction_T_min 0.3013
_exptl_absorpt_correction_type multi-scan
_exptl_crystal_colour Colourless
_exptl_crystal_density_diffrn 2.497
_exptl_crystal_density_meas ?
_exptl_crystal_density_method 'not measured'
_exptl_crystal_description Block
_exptl_crystal_F_000 1488
_exptl_crystal_size_max 0.22
_exptl_crystal_size_mid 0.16
_exptl_crystal_size_min 0.10
_refine_diff_density_max 1.449
_refine_diff_density_min -1.822
_refine_diff_density_rms 0.227
_refine_ls_extinction_method none
_refine_ls_goodness_of_fit_ref 1.036
_refine_ls_hydrogen_treatment constr
_refine_ls_matrix_type full
_refine_ls_number_parameters 163
_refine_ls_number_reflns 2479
_refine_ls_number_restraints 3
_refine_ls_restrained_S_all 1.035
_refine_ls_R_factor_all 0.0305
_refine_ls_R_factor_gt 0.0265
_refine_ls_shift/su_max 0.078
_refine_ls_shift/su_mean 0.003
_refine_ls_structure_factor_coef Fsqd
_refine_ls_weighting_details 'calc w=1/[\s^2^(Fo^2^)+(0.0369P)^2^+2.0618P] where P=(Fo^2^+2Fc^2^)/3'
_refine_ls_weighting_scheme calc
_refine_ls_wR_factor_gt 0.0670
_refine_ls_wR_factor_ref 0.0688
_reflns_number_gt 2212
_reflns_number_total 2479
_reflns_threshold_expression >2sigma(I)
_cod_data_source_file cg0608615si20061128_070915.cif
_cod_data_source_block 060529cm
_cod_depositor_comments
;
The following automatic conversions were performed:

'_symmetry_cell_setting' value 'Monoclinic' changed to 'monoclinic'
according to /home/saulius/struct/CIF-dictionaries/cif_core.dic
dictionary named 'cif_core.dic' version 2.4.1 from
2010-06-29.

'_exptl_absorpt_correction_type' value 'Multi-Scan'
changed to 'multi-scan' according to
/home/saulius/struct/CIF-dictionaries/cif_core.dic dictionary named
'cif_core.dic' version 2.4.1 from
2010-06-29.

'_refine_ls_hydrogen_treatment' value 'CONSTR' changed
to 'constr' according to
/home/saulius/struct/CIF-dictionaries/cif_core.dic dictionary named
'cif_core.dic' version 2.4.1 from 2010-06-29.

Automatic conversion script
Id: cif_fix_values 1715 2011-07-08 13:25:40Z adriana 

The following automatic conversions were performed:

'_exptl_crystal_density_meas' value 'none' was changed to '?' - the
value is perceived as not measured.

Automatic conversion script
Id: cif_fix_values 3008 2015-01-20 13:52:24Z robertas 
;
_cod_original_sg_symbol_H-M C2/c
_cod_database_code 4504163

loop_
_symmetry_equiv_pos_as_xyz
'x, y, z'
'-x, y, -z+1/2'
'x+1/2, y+1/2, z'
'-x+1/2, y+1/2, -z+1/2'
'-x, -y, -z'
'x, -y, z-1/2'
'-x+1/2, -y+1/2, -z'
'x+1/2, -y+1/2, z-1/2'

loop_
_atom_site_label
_atom_site_type_symbol
_atom_site_fract_x
_atom_site_fract_y
_atom_site_fract_z
_atom_site_U_iso_or_equiv
_atom_site_adp_type
_atom_site_occupancy
_atom_site_symmetry_multiplicity
_atom_site_calc_flag
_atom_site_refinement_flags
Dy1 Dy 0.203012(9) 0.629687(11) 1.02215(2) 0.01064(8) Uani 1 1 d .
C1 C 0.3670(2) 0.6707(3) 0.8412(5) 0.0142(8) Uani 1 1 d .
C2 C 0.5000 0.6675(4) 0.7500 0.0149(11) Uani 1 2 d S
H2 H 0.5000 0.7326 0.7500 0.018 Uiso 1 2 calc SR
C3 C 0.4365(2) 0.6185(3) 0.7934(5) 0.0149(8) Uani 1 1 d .
C4 C 0.4371(2) 0.5210(3) 0.7938(6) 0.0268(10) Uani 1 1 d .
H4 H 0.3949 0.4882 0.8238 0.032 Uiso 1 1 calc R
C5 C 0.5000 0.4730(4) 0.7500 0.0328(17) Uani 1 2 d S
H5 H 0.5000 0.4079 0.7500 0.039 Uiso 1 2 calc SR
C6 C 0.1957(2) 0.7992(3) 0.7177(5) 0.0137(8) Uani 1 1 d .
C7 C 0.1505(3) 0.7515(3) 0.5804(5) 0.0247(10) Uani 1 1 d .
H7A H 0.1811 0.7007 0.5436 0.030 Uiso 1 1 calc R
H7B H 0.1421 0.7960 0.4929 0.030 Uiso 1 1 calc R
C8 C 0.0723(2) 0.7116(3) 0.6160(5) 0.0209(9) Uani 1 1 d .
H8A H 0.0674 0.7168 0.7301 0.025 Uiso 1 1 calc R
H8B H 0.0320 0.7490 0.5603 0.025 Uiso 1 1 calc R
C9 C 0.0613(3) 0.6098(3) 0.5655(6) 0.0238(9) Uani 1 1 d .
H9A H 0.0076 0.5938 0.5669 0.029 Uiso 1 1 calc R
H9B H 0.0743 0.6032 0.4560 0.029 Uiso 1 1 calc R
C10 C 0.1085(2) 0.5411(3) 0.6705(5) 0.0161(8) Uani 1 1 d .
O1 O 0.30630(17) 0.62295(19) 0.8498(4) 0.0199(7) Uani 1 1 d .
O2 O 0.37264(16) 0.75702(19) 0.8653(4) 0.0195(6) Uani 1 1 d .
O3 O 0.19584(15) 0.76764(19) 0.8599(3) 0.0160(6) Uani 1 1 d .
O4 O 0.2361(2) 0.86950(18) 0.6944(4) 0.0225(7) Uani 1 1 d .
O5 O 0.14435(17) 0.5694(2) 0.7979(4) 0.0228(7) Uani 1 1 d .
O6 O 0.11073(16) 0.4571(2) 0.6258(4) 0.0215(6) Uani 1 1 d .
O7 O 0.26580(19) 0.4837(2) 1.0647(4) 0.0227(7) Uani 1 1 d D
H7C H 0.275(4) 0.455(4) 1.154(4) 0.06(2) Uiso 1 1 d D
H7D H 0.261(3) 0.449(3) 0.982(3) 0.020(13) Uiso 1 1 d D

loop_
_atom_site_aniso_label
_atom_site_aniso_U_11
_atom_site_aniso_U_22
_atom_site_aniso_U_33
_atom_site_aniso_U_23
_atom_site_aniso_U_13
_atom_site_aniso_U_12
Dy1 0.01097(12) 0.01050(12) 0.01038(12) 0.00004(6) 0.00060(8) -0.00068(6)
C1 0.0139(18) 0.0157(19) 0.0138(19) 0.0042(15) 0.0058(15) 0.0003(15)
C2 0.017(3) 0.014(3) 0.015(3) 0.000 0.006(2) 0.000
C3 0.0102(18) 0.0160(19) 0.019(2) -0.0018(15) 0.0039(16) 0.0036(15)
C4 0.020(2) 0.020(2) 0.042(3) 0.000(2) 0.009(2) -0.0043(18)
C5 0.022(3) 0.014(3) 0.064(5) 0.000 0.013(3) 0.000
C6 0.0136(19) 0.0132(18) 0.0137(19) -0.0013(14) -0.0016(15) 0.0042(15)
C7 0.029(2) 0.031(2) 0.014(2) -0.0031(18) -0.0003(17) -0.009(2)
C8 0.019(2) 0.018(2) 0.024(2) 0.0000(17) -0.0071(17) -0.0010(17)
C9 0.020(2) 0.023(2) 0.026(2) -0.0015(19) -0.0081(18) -0.0015(19)
C10 0.0108(18) 0.0194(19) 0.019(2) -0.0050(16) 0.0033(16) -0.0002(16)
O1 0.0143(14) 0.0242(16) 0.0223(16) -0.0036(11) 0.0085(13) -0.0026(11)
O2 0.0183(15) 0.0159(14) 0.0256(16) -0.0012(12) 0.0093(12) -0.0004(12)
O3 0.0187(14) 0.0173(13) 0.0116(13) 0.0018(11) -0.0008(11) -0.0014(12)
O4 0.0311(18) 0.0222(17) 0.0134(15) 0.0049(10) -0.0011(13) -0.0087(12)
O5 0.0277(16) 0.0195(15) 0.0190(16) -0.0021(12) -0.0090(13) -0.0007(13)
O6 0.0175(14) 0.0178(14) 0.0295(17) -0.0071(13) 0.0029(13) -0.0001(12)
O7 0.0337(18) 0.0179(15) 0.0158(16) -0.0009(12) -0.0009(14) 0.0103(13)

loop_
_atom_type_symbol
_atom_type_description
_atom_type_scat_dispersion_real
_atom_type_scat_dispersion_imag
_atom_type_scat_source
C C 0.0033 0.0016 'International Tables Vol C Tables 4.2.6.8 and 6.1.1.4'
H H 0.0000 0.0000 'International Tables Vol C Tables 4.2.6.8 and 6.1.1.4'
O O 0.0106 0.0060 'International Tables Vol C Tables 4.2.6.8 and 6.1.1.4'
Dy Dy -0.1892 4.4098 'International Tables Vol C Tables 4.2.6.8 and 6.1.1.4'

loop_
_geom_angle_atom_site_label_1
_geom_angle_atom_site_label_2
_geom_angle_atom_site_label_3
_geom_angle
_geom_angle_site_symmetry_1
_geom_angle_site_symmetry_3
O5 Dy1 O6 79.71(11) . 6_566
O5 Dy1 O2 111.77(11) . 7_567
O6 Dy1 O2 76.92(10) 6_566 7_567
O5 Dy1 O7 87.60(11) . .
O6 Dy1 O7 78.48(11) 6_566 .
O2 Dy1 O7 145.03(10) 7_567 .
O5 Dy1 O3 81.04(10) . .
O6 Dy1 O3 131.66(10) 6_566 .
O2 Dy1 O3 69.95(10) 7_567 .
O7 Dy1 O3 144.11(10) . .
O5 Dy1 O1 78.17(11) . .
O6 Dy1 O1 143.56(10) 6_566 .
O2 Dy1 O1 138.55(9) 7_567 .
O7 Dy1 O1 72.02(10) . .
O3 Dy1 O1 72.35(9) . .
O5 Dy1 O3 146.62(10) . 7_567
O6 Dy1 O3 133.65(10) 6_566 7_567
O2 Dy1 O3 80.78(10) 7_567 7_567
O7 Dy1 O3 99.09(10) . 7_567
O3 Dy1 O3 74.46(10) . 7_567
O1 Dy1 O3 73.06(9) . 7_567
O5 Dy1 O4 157.04(9) . 7_567
O6 Dy1 O4 84.11(10) 6_566 7_567
O2 Dy1 O4 79.88(10) 7_567 7_567
O7 Dy1 O4 73.20(10) . 7_567
O3 Dy1 O4 121.91(9) . 7_567
O1 Dy1 O4 106.69(11) . 7_567
O3 Dy1 O4 52.03(9) 7_567 7_567
O5 Dy1 C6 169.23(11) . 7_567
O6 Dy1 C6 108.44(11) 6_566 7_567
O2 Dy1 C6 77.52(10) 7_567 7_567
O7 Dy1 C6 87.21(11) . 7_567
O3 Dy1 C6 97.79(10) . 7_567
O1 Dy1 C6 91.25(11) . 7_567
O3 Dy1 C6 26.21(10) 7_567 7_567
O4 Dy1 C6 25.92(10) 7_567 7_567
O5 Dy1 Dy1 115.65(8) . 7_567
O6 Dy1 Dy1 148.31(8) 6_566 7_567
O2 Dy1 Dy1 71.66(7) 7_567 7_567
O7 Dy1 Dy1 127.14(8) . 7_567
O3 Dy1 Dy1 37.67(6) . 7_567
O1 Dy1 Dy1 68.09(6) . 7_567
O3 Dy1 Dy1 36.79(6) 7_567 7_567
O4 Dy1 Dy1 86.47(6) 7_567 7_567
C6 Dy1 Dy1 61.00(8) 7_567 7_567
O2 C1 O1 124.9(4) . .
O2 C1 C3 118.4(3) . .
O1 C1 C3 116.7(3) . .
C3 C2 C3 119.7(5) 2_656 .
C3 C2 H2 120.2 2_656 .
C3 C2 H2 120.2 . .
C2 C3 C4 119.8(4) . .
C2 C3 C1 120.3(4) . .
C4 C3 C1 119.9(3) . .
C5 C4 C3 120.2(4) . .
C5 C4 H4 119.9 . .
C3 C4 H4 119.9 . .
C4 C5 C4 120.2(6) . 2_656
C4 C5 H5 119.9 . .
C4 C5 H5 119.9 2_656 .
O4 C6 O3 118.5(4) . .
O4 C6 C7 120.7(4) . .
O3 C6 C7 120.7(3) . .
O4 C6 Dy1 61.0(2) . 7_567
O3 C6 Dy1 57.86(19) . 7_567
C7 C6 Dy1 172.3(3) . 7_567
C6 C7 C8 115.9(3) . .
C6 C7 H7A 108.3 . .
C8 C7 H7A 108.3 . .
C6 C7 H7B 108.3 . .
C8 C7 H7B 108.3 . .
H7A C7 H7B 107.4 . .
C9 C8 C7 113.1(4) . .
C9 C8 H8A 109.0 . .
C7 C8 H8A 109.0 . .
C9 C8 H8B 109.0 . .
C7 C8 H8B 109.0 . .
H8A C8 H8B 107.8 . .
C10 C9 C8 114.2(4) . .
C10 C9 H9A 108.7 . .
C8 C9 H9A 108.7 . .
C10 C9 H9B 108.7 . .
C8 C9 H9B 108.7 . .
H9A C9 H9B 107.6 . .
O5 C10 O6 122.2(4) . .
O5 C10 C9 119.3(4) . .
O6 C10 C9 118.5(4) . .
C1 O1 Dy1 133.6(3) . .
C1 O2 Dy1 134.9(2) . 7_567
C6 O3 Dy1 145.0(2) . .
C6 O3 Dy1 95.9(2) . 7_567
Dy1 O3 Dy1 105.54(10) . 7_567
C6 O4 Dy1 93.1(2) . 7_567
C10 O5 Dy1 175.7(3) . .
C10 O6 Dy1 132.5(3) . 6_565
Dy1 O7 H7C 127(4) . .
Dy1 O7 H7D 112(3) . .
H7C O7 H7D 116(5) . .

loop_
_geom_bond_atom_site_label_1
_geom_bond_atom_site_label_2
_geom_bond_distance
_geom_bond_site_symmetry_2
Dy1 O5 2.229(3) .
Dy1 O6 2.274(3) 6_566
Dy1 O2 2.345(3) 7_567
Dy1 O7 2.370(3) .
Dy1 O3 2.391(3) .
Dy1 O1 2.421(3) .
Dy1 O3 2.439(3) 7_567
Dy1 O4 2.510(3) 7_567
Dy1 C6 2.865(4) 7_567
Dy1 Dy1 3.8458(5) 7_567
C1 O2 1.252(5) .
C1 O1 1.273(5) .
C1 C3 1.513(5) .
C2 C3 1.392(5) 2_656
C2 C3 1.392(5) .
C2 H2 0.9300 .
C3 C4 1.393(6) .
C4 C5 1.378(5) .
C4 H4 0.9300 .
C5 C4 1.378(5) 2_656
C5 H5 0.9300 .
C6 O4 1.255(5) .
C6 O3 1.272(4) .
C6 C7 1.499(6) .
C6 Dy1 2.865(4) 7_567
C7 C8 1.540(6) .
C7 H7A 0.9700 .
C7 H7B 0.9700 .
C8 C9 1.522(6) .
C8 H8A 0.9700 .
C8 H8B 0.9700 .
C9 C10 1.513(6) .
C9 H9A 0.9700 .
C9 H9B 0.9700 .
C10 O5 1.254(5) .
C10 O6 1.259(5) .
O2 Dy1 2.345(3) 7_567
O3 Dy1 2.439(3) 7_567
O4 Dy1 2.510(3) 7_567
O6 Dy1 2.274(3) 6_565
O7 H7C 0.851(10) .
O7 H7D 0.847(10) .

loop_
_geom_torsion_atom_site_label_1
_geom_torsion_atom_site_label_2
_geom_torsion_atom_site_label_3
_geom_torsion_atom_site_label_4
_geom_torsion
_geom_torsion_site_symmetry_1
_geom_torsion_site_symmetry_4
C3 C2 C3 C4 0.3(3) 2_656 .
C3 C2 C3 C1 179.9(4) 2_656 .
O2 C1 C3 C2 -11.2(6) . .
O1 C1 C3 C2 167.1(3) . .
O2 C1 C3 C4 168.4(4) . .
O1 C1 C3 C4 -13.3(6) . .
C2 C3 C4 C5 -0.6(7) . .
C1 C3 C4 C5 179.8(3) . .
C3 C4 C5 C4 0.3(3) . 2_656
O4 C6 C7 C8 -144.4(4) . .
O3 C6 C7 C8 37.6(6) . .
Dy1 C6 C7 C8 115(2) 7_567 .
C6 C7 C8 C9 -129.0(4) . .
C7 C8 C9 C10 72.1(5) . .
C8 C9 C10 O5 8.8(6) . .
C8 C9 C10 O6 -170.8(4) . .
O2 C1 O1 Dy1 -36.4(6) . .
C3 C1 O1 Dy1 145.4(3) . .
O5 Dy1 O1 C1 151.7(4) . .
O6 Dy1 O1 C1 -154.5(3) 6_566 .
O2 Dy1 O1 C1 42.1(4) 7_567 .
O7 Dy1 O1 C1 -117.0(4) . .
O3 Dy1 O1 C1 67.4(4) . .
O3 Dy1 O1 C1 -11.2(3) 7_567 .
O4 Dy1 O1 C1 -51.5(4) 7_567 .
C6 Dy1 O1 C1 -30.3(4) 7_567 .
Dy1 Dy1 O1 C1 27.5(3) 7_567 .
O1 C1 O2 Dy1 13.6(7) . 7_567
C3 C1 O2 Dy1 -168.2(3) . 7_567
O4 C6 O3 Dy1 -135.1(4) . .
C7 C6 O3 Dy1 42.9(6) . .
Dy1 C6 O3 Dy1 -128.2(4) 7_567 .
O4 C6 O3 Dy1 -7.0(4) . 7_567
C7 C6 O3 Dy1 171.1(3) . 7_567
O5 Dy1 O3 C6 -31.4(4) . .
O6 Dy1 O3 C6 -98.9(4) 6_566 .
O2 Dy1 O3 C6 -148.6(5) 7_567 .
O7 Dy1 O3 C6 41.7(5) . .
O1 Dy1 O3 C6 49.0(4) . .
O3 Dy1 O3 C6 125.7(5) 7_567 .
O4 Dy1 O3 C6 148.0(4) 7_567 .
C6 Dy1 O3 C6 137.8(4) 7_567 .
Dy1 Dy1 O3 C6 125.7(5) 7_567 .
O5 Dy1 O3 Dy1 -157.12(12) . 7_567
O6 Dy1 O3 Dy1 135.35(12) 6_566 7_567
O2 Dy1 O3 Dy1 85.66(12) 7_567 7_567
O7 Dy1 O3 Dy1 -83.99(19) . 7_567
O1 Dy1 O3 Dy1 -76.77(11) . 7_567
O3 Dy1 O3 Dy1 0.0 7_567 7_567
O4 Dy1 O3 Dy1 22.25(15) 7_567 7_567
C6 Dy1 O3 Dy1 12.05(12) 7_567 7_567
O3 C6 O4 Dy1 6.7(4) . 7_567
C7 C6 O4 Dy1 -171.3(3) . 7_567
O6 C10 O5 Dy1 -168(4) . .
C9 C10 O5 Dy1 12(4) . .
O6 Dy1 O5 C10 96(4) 6_566 .
O2 Dy1 O5 C10 25(4) 7_567 .
O7 Dy1 O5 C10 175(4) . .
O3 Dy1 O5 C10 -39(4) . .
O1 Dy1 O5 C10 -113(4) . .
O3 Dy1 O5 C10 -82(4) 7_567 .
O4 Dy1 O5 C10 142(4) 7_567 .
C6 Dy1 O5 C10 -123(4) 7_567 .
Dy1 Dy1 O5 C10 -54(4) 7_567 .
O5 C10 O6 Dy1 -73.4(5) . 6_565
C9 C10 O6 Dy1 106.2(4) . 6_565
